data_2236822
loop_
_publ_author_name
'Vijayakumar, B.'
'Sureshbabu, A. R.'
'Gavaskar, D.'
'Raghunathan, R.'
'Velmurugan, D.'

_publ_section_title
;
 4-Ferrocenyl-1-methyl-3-benzoylspiro[pyrrolidine-2,11'-indeno[1,2-<i>b</i>]quinoxaline]
;
_journal_coeditor_code BT6861
_journal_issue 12
_journal_name_full 'Acta Crystallographica Section E'
_journal_page_first m1576
_journal_page_last m1577
_journal_paper_doi 10.1107/S1600536812048349
_journal_volume 68
_journal_year 2012
_chemical_formula_iupac '[Fe (C5 H5) (C31 H24 N3 O)]'
_chemical_formula_moiety 'C36 H29 Fe N3 O'
_chemical_formula_sum 'C36 H29 Fe N3 O'
_chemical_formula_weight 575.47
_chemical_name_systematic
;
4-Ferrocenyl-1-methyl-3-benzoylspiro[pyrrolidine-2,11'-
indeno[1,2-<i>b</i>]quinoxaline]
;
_space_group_IT_number 14
_symmetry_cell_setting monoclinic
_symmetry_space_group_name_Hall '-P 2ybc'
_symmetry_space_group_name_H-M 'P 1 21/c 1'
_atom_sites_solution_hydrogens geom
_atom_sites_solution_primary direct
_atom_sites_solution_secondary difmap
_audit_creation_method SHELXL-97
_cell_angle_alpha 90.00
_cell_angle_beta 100.654(8)
_cell_angle_gamma 90.00
_cell_formula_units_Z 4
_cell_length_a 10.8091(18)
_cell_length_b 12.326(2)
_cell_length_c 20.989(3)
_cell_measurement_temperature 293(2)
_cell_measurement_theta_max 28.34
_cell_measurement_theta_min 1.95
_cell_volume 2748.2(8)
_computing_cell_refinement 'SAINT (Bruker, 2008)'
_computing_data_collection 'APEX2 (Bruker, 2008)'
_computing_data_reduction 'SAINT (Bruker, 2008)'
_computing_molecular_graphics 'ORTEP-3 (Farrugia, 2012)'
_computing_publication_material 'SHELXL97 (Sheldrick, 2008) and PLATON (Spek, 2009)'
_computing_structure_refinement 'SHELXL97 (Sheldrick, 2008)'
_computing_structure_solution 'SHELXS97 (Sheldrick, 2008)'
_diffrn_ambient_temperature 293(2)
_diffrn_measured_fraction_theta_full 0.986
_diffrn_measured_fraction_theta_max 0.986
_diffrn_measurement_device_type 'Bruker SMART APEXII area-detector'
_diffrn_measurement_method '\w and \f scans'
_diffrn_radiation_monochromator graphite
_diffrn_radiation_source 'fine-focus sealed tube'
_diffrn_radiation_type MoK\a
_diffrn_radiation_wavelength 0.71073
_diffrn_reflns_av_R_equivalents 0.0282
_diffrn_reflns_av_sigmaI/netI 0.0251
_diffrn_reflns_limit_h_max 14
_diffrn_reflns_limit_h_min -14
_diffrn_reflns_limit_k_max 14
_diffrn_reflns_limit_k_min -16
_diffrn_reflns_limit_l_max 27
_diffrn_reflns_limit_l_min -28
_diffrn_reflns_number 27206
_diffrn_reflns_theta_full 28.57
_diffrn_reflns_theta_max 28.57
_diffrn_reflns_theta_min 1.92
_exptl_absorpt_coefficient_mu 0.584
_exptl_absorpt_correction_T_max 0.890
_exptl_absorpt_correction_T_min 0.890
_exptl_absorpt_correction_type multi-scan
_exptl_absorpt_process_details '(<i>SADABS</i>; Bruker, 2008)'
_exptl_crystal_colour Brown
_exptl_crystal_density_diffrn 1.391
_exptl_crystal_density_method 'not measured'
_exptl_crystal_description Block
_exptl_crystal_F_000 1200
_exptl_crystal_size_max 0.2
_exptl_crystal_size_mid 0.2
_exptl_crystal_size_min 0.2
_refine_diff_density_max 0.295
_refine_diff_density_min -0.441
_refine_ls_extinction_method none
_refine_ls_goodness_of_fit_ref 1.008
_refine_ls_hydrogen_treatment constr
_refine_ls_matrix_type full
_refine_ls_number_parameters 371
_refine_ls_number_reflns 6927
_refine_ls_number_restraints 0
_refine_ls_restrained_S_all 1.008
_refine_ls_R_factor_all 0.0474
_refine_ls_R_factor_gt 0.0364
_refine_ls_shift/su_max 0.002
_refine_ls_shift/su_mean 0.000
_refine_ls_structure_factor_coef Fsqd
_refine_ls_weighting_details 'calc w=1/[\s^2^(Fo^2^)+(0.0582P)^2^+0.6864P] where P=(Fo^2^+2Fc^2^)/3'
_refine_ls_weighting_scheme calc
_refine_ls_wR_factor_gt 0.0973
_refine_ls_wR_factor_ref 0.1056
_reflns_number_gt 5624
_reflns_number_total 6927
_reflns_threshold_expression I>2\s(I)
_cod_data_source_file bt6861.cif
_cod_data_source_block I
_cod_original_sg_symbol_H-M 'P 21/c'
_cod_database_code 2236822
_cod_database_fobs_code 2236822

loop_
_symmetry_equiv_pos_as_xyz
'x, y, z'
'-x, y+1/2, -z+1/2'
'-x, -y, -z'
'x, -y-1/2, z-1/2'

loop_
_atom_site_type_symbol
_atom_site_label
_atom_site_fract_x
_atom_site_fract_y
_atom_site_fract_z
_atom_site_U_iso_or_equiv
_atom_site_adp_type
_atom_site_calc_flag
_atom_site_refinement_flags
_atom_site_occupancy
_atom_site_symmetry_multiplicity
C C1 0.79681(14) 0.51846(13) 0.70367(8) 0.0417(3) Uani d . 1 1
H H1 0.8397 0.5059 0.7457 0.050 Uiso calc R 1 1
C C2 0.80655(16) 0.61717(14) 0.67526(9) 0.0480(4) Uani d . 1 1
H H2 0.8561 0.6713 0.6980 0.058 Uiso calc R 1 1
C C3 0.74260(17) 0.63721(15) 0.61233(9) 0.0513(4) Uani d . 1 1
H H3 0.7494 0.7048 0.5936 0.062 Uiso calc R 1 1
C C4 0.67032(16) 0.55878(14) 0.57805(9) 0.0475(4) Uani d . 1 1
H H4 0.6284 0.5733 0.5361 0.057 Uiso calc R 1 1
C C5 0.65853(13) 0.45581(12) 0.60556(7) 0.0351(3) Uani d . 1 1
C C6 0.72248(13) 0.43585(12) 0.66985(7) 0.0332(3) Uani d . 1 1
C C7 0.63802(12) 0.26813(11) 0.66576(6) 0.0314(3) Uani d . 1 1
C C8 0.57653(13) 0.28695(12) 0.60063(6) 0.0323(3) Uani d . 1 1
C C9 0.50426(13) 0.19007(12) 0.57774(7) 0.0345(3) Uani d . 1 1
C C10 0.52049(13) 0.11230(12) 0.62698(7) 0.0339(3) Uani d . 1 1
C C11 0.60275(13) 0.15690(11) 0.68865(6) 0.0314(3) Uani d . 1 1
C C12 0.45706(15) 0.01405(13) 0.61673(8) 0.0422(3) Uani d . 1 1
H H12 0.4672 -0.0388 0.6489 0.051 Uiso calc R 1 1
C C13 0.37828(15) -0.00376(14) 0.55751(8) 0.0459(4) Uani d . 1 1
H H13 0.3344 -0.0688 0.5504 0.055 Uiso calc R 1 1
C C14 0.36392(15) 0.07330(15) 0.50904(8) 0.0469(4) Uani d . 1 1
H H14 0.3112 0.0593 0.4696 0.056 Uiso calc R 1 1
C C15 0.42706(15) 0.17096(14) 0.51848(7) 0.0424(3) Uani d . 1 1
H H15 0.4179 0.2228 0.4857 0.051 Uiso calc R 1 1
C C16 0.71773(12) 0.08849(11) 0.72140(6) 0.0306(3) Uani d . 1 1
H H16 0.7793 0.1376 0.7466 0.037 Uiso calc R 1 1
C C17 0.66473(13) 0.01436(12) 0.76915(7) 0.0334(3) Uani d . 1 1
H H17 0.6455 -0.0563 0.7483 0.040 Uiso calc R 1 1
C C18 0.53991(14) 0.06744(14) 0.77724(8) 0.0414(3) Uani d . 1 1
H H18A 0.4690 0.0226 0.7580 0.050 Uiso calc R 1 1
H H18B 0.5373 0.0783 0.8227 0.050 Uiso calc R 1 1
C C19 0.41254(17) 0.22002(16) 0.72858(9) 0.0522(4) Uani d . 1 1
H H19A 0.3545 0.1694 0.7045 0.078 Uiso calc R 1 1
H H19B 0.4159 0.2844 0.7032 0.078 Uiso calc R 1 1
H H19C 0.3850 0.2386 0.7681 0.078 Uiso calc R 1 1
C C20 0.75808(14) -0.00309(11) 0.83087(7) 0.0340(3) Uani d . 1 1
C C21 0.73116(17) -0.03810(13) 0.89135(7) 0.0433(4) Uani d . 1 1
H H21 0.6516 -0.0514 0.9005 0.052 Uiso calc R 1 1
C C22 0.84766(19) -0.04913(14) 0.93543(8) 0.0506(4) Uani d . 1 1
H H22 0.8571 -0.0704 0.9786 0.061 Uiso calc R 1 1
C C23 0.94568(17) -0.02255(14) 0.90278(8) 0.0499(4) Uani d . 1 1
H H23 1.0312 -0.0233 0.9204 0.060 Uiso calc R 1 1
C C24 0.89125(15) 0.00566(13) 0.83792(8) 0.0404(3) Uani d . 1 1
H H24 0.9351 0.0262 0.8057 0.048 Uiso calc R 1 1
C C25 0.7390(2) 0.25002(16) 0.87637(10) 0.0648(6) Uani d . 1 1
H H25 0.6786 0.2628 0.8394 0.078 Uiso calc R 1 1
C C26 0.7154(2) 0.21523(17) 0.93713(11) 0.0692(6) Uani d . 1 1
H H26 0.6371 0.2004 0.9474 0.083 Uiso calc R 1 1
C C27 0.8317(3) 0.20723(18) 0.97903(10) 0.0738(7) Uani d . 1 1
H H27 0.8439 0.1866 1.0223 0.089 Uiso calc R 1 1
C C28 0.9260(3) 0.23524(18) 0.94526(13) 0.0755(7) Uani d . 1 1
H H28 1.0119 0.2362 0.9619 0.091 Uiso calc R 1 1
C C29 0.8690(3) 0.26178(16) 0.88154(12) 0.0723(6) Uani d . 1 1
H H29 0.9105 0.2834 0.8486 0.087 Uiso calc R 1 1
C C30 0.78362(13) 0.02473(12) 0.67524(7) 0.0352(3) Uani d . 1 1
C C31 0.89465(13) 0.07269(13) 0.65201(7) 0.0359(3) Uani d . 1 1
C C32 0.95018(16) 0.01150(17) 0.60885(9) 0.0523(4) Uani d . 1 1
H H32 0.9162 -0.0554 0.5946 0.063 Uiso calc R 1 1
C C33 1.05538(18) 0.0497(2) 0.58717(10) 0.0638(5) Uani d . 1 1
H H33 1.0920 0.0082 0.5586 0.077 Uiso calc R 1 1
C C34 1.10601(17) 0.14888(19) 0.60772(10) 0.0590(5) Uani d . 1 1
H H34 1.1764 0.1744 0.5928 0.071 Uiso calc R 1 1
C C35 1.05280(17) 0.21050(15) 0.65028(10) 0.0525(4) Uani d . 1 1
H H35 1.0875 0.2774 0.6642 0.063 Uiso calc R 1 1
C C36 0.94712(15) 0.17263(13) 0.67245(8) 0.0423(3) Uani d . 1 1
H H36 0.9113 0.2145 0.7011 0.051 Uiso calc R 1 1
N N1 0.71034(11) 0.33856(10) 0.70041(6) 0.0347(3) Uani d . 1 1
N N2 0.58371(12) 0.37874(10) 0.57026(6) 0.0375(3) Uani d . 1 1
N N3 0.53706(11) 0.17117(11) 0.74359(6) 0.0367(3) Uani d . 1 1
O O1 0.74771(12) -0.06575(10) 0.65798(6) 0.0535(3) Uani d . 1 1
Fe Fe1 0.82624(2) 0.106179(18) 0.901638(10) 0.04051(8) Uani d . 1 1

loop_
_atom_site_aniso_label
_atom_site_aniso_U_11
_atom_site_aniso_U_22
_atom_site_aniso_U_33
_atom_site_aniso_U_12
_atom_site_aniso_U_13
_atom_site_aniso_U_23
C1 0.0384(8) 0.0414(9) 0.0436(8) -0.0029(6) 0.0034(6) 0.0010(7)
C2 0.0429(8) 0.0394(9) 0.0605(10) -0.0091(7) 0.0063(7) -0.0014(7)
C3 0.0542(10) 0.0364(8) 0.0620(11) -0.0066(7) 0.0072(8) 0.0125(8)
C4 0.0540(9) 0.0402(9) 0.0468(9) -0.0024(7) 0.0050(7) 0.0129(7)
C5 0.0361(7) 0.0335(7) 0.0362(7) 0.0010(6) 0.0080(5) 0.0042(6)
C6 0.0311(6) 0.0316(7) 0.0378(7) 0.0020(5) 0.0087(5) 0.0024(6)
C7 0.0326(6) 0.0308(7) 0.0308(6) 0.0025(5) 0.0056(5) 0.0039(5)
C8 0.0331(6) 0.0331(7) 0.0303(6) 0.0026(5) 0.0051(5) 0.0030(5)
C9 0.0340(7) 0.0351(7) 0.0335(7) 0.0011(6) 0.0033(5) 0.0011(6)
C10 0.0325(6) 0.0336(7) 0.0346(7) 0.0001(5) 0.0034(5) 0.0013(5)
C11 0.0329(6) 0.0303(7) 0.0304(6) 0.0001(5) 0.0041(5) 0.0044(5)
C12 0.0428(8) 0.0370(8) 0.0453(8) -0.0047(6) 0.0043(6) 0.0039(6)
C13 0.0417(8) 0.0406(9) 0.0533(9) -0.0076(7) 0.0032(7) -0.0079(7)
C14 0.0421(8) 0.0514(10) 0.0431(8) -0.0023(7) -0.0025(6) -0.0073(7)
C15 0.0453(8) 0.0433(9) 0.0351(7) 0.0004(7) -0.0018(6) 0.0022(6)
C16 0.0309(6) 0.0296(7) 0.0305(6) -0.0013(5) 0.0037(5) 0.0047(5)
C17 0.0368(7) 0.0309(7) 0.0317(6) -0.0032(5) 0.0041(5) 0.0059(5)
C18 0.0364(7) 0.0469(9) 0.0416(8) -0.0014(6) 0.0097(6) 0.0133(7)
C19 0.0478(9) 0.0547(11) 0.0567(10) 0.0158(8) 0.0169(8) 0.0109(8)
C20 0.0423(7) 0.0258(7) 0.0328(7) 0.0015(5) 0.0042(5) 0.0039(5)
C21 0.0561(9) 0.0358(8) 0.0368(7) -0.0023(7) 0.0055(6) 0.0084(6)
C22 0.0760(12) 0.0375(9) 0.0335(7) 0.0053(8) -0.0028(7) 0.0063(6)
C23 0.0516(9) 0.0430(9) 0.0476(9) 0.0111(7) -0.0103(7) -0.0004(7)
C24 0.0416(8) 0.0373(8) 0.0402(8) 0.0070(6) 0.0022(6) 0.0009(6)
C25 0.0948(16) 0.0362(9) 0.0540(11) 0.0184(10) -0.0106(10) -0.0076(8)
C26 0.0904(16) 0.0484(11) 0.0713(13) 0.0181(11) 0.0213(12) -0.0116(10)
C27 0.122(2) 0.0503(12) 0.0429(10) 0.0134(12) -0.0008(12) -0.0095(9)
C28 0.0866(16) 0.0472(12) 0.0813(16) -0.0079(11) -0.0144(13) -0.0178(11)
C29 0.116(2) 0.0349(10) 0.0681(13) -0.0096(11) 0.0222(13) -0.0052(9)
C30 0.0360(7) 0.0339(7) 0.0343(7) 0.0012(6) 0.0026(5) 0.0026(6)
C31 0.0330(7) 0.0399(8) 0.0340(7) 0.0051(6) 0.0042(5) 0.0051(6)
C32 0.0416(8) 0.0631(12) 0.0527(9) 0.0003(8) 0.0102(7) -0.0130(8)
C33 0.0474(10) 0.0894(16) 0.0589(11) 0.0020(10) 0.0213(8) -0.0131(11)
C34 0.0423(9) 0.0791(14) 0.0595(11) 0.0001(9) 0.0194(8) 0.0125(10)
C35 0.0469(9) 0.0459(10) 0.0655(11) -0.0037(7) 0.0129(8) 0.0134(8)
C36 0.0423(8) 0.0374(8) 0.0488(8) 0.0022(6) 0.0127(6) 0.0047(7)
N1 0.0363(6) 0.0336(6) 0.0331(6) -0.0005(5) 0.0037(5) 0.0023(5)
N2 0.0431(7) 0.0343(7) 0.0337(6) -0.0006(5) 0.0037(5) 0.0055(5)
N3 0.0369(6) 0.0386(7) 0.0359(6) 0.0032(5) 0.0101(5) 0.0066(5)
O1 0.0592(7) 0.0420(7) 0.0625(8) -0.0106(6) 0.0195(6) -0.0132(6)
Fe1 0.05287(15) 0.03087(13) 0.03530(13) 0.00303(9) 0.00166(9) -0.00061(8)

loop_
_atom_type_symbol
_atom_type_description
_atom_type_scat_dispersion_real
_atom_type_scat_dispersion_imag
_atom_type_scat_source
C C 0.0033 0.0016 'International Tables Vol C Tables 4.2.6.8 and 6.1.1.4'
H H 0.0000 0.0000 'International Tables Vol C Tables 4.2.6.8 and 6.1.1.4'
N N 0.0061 0.0033 'International Tables Vol C Tables 4.2.6.8 and 6.1.1.4'
O O 0.0106 0.0060 'International Tables Vol C Tables 4.2.6.8 and 6.1.1.4'
Fe Fe 0.3463 0.8444 'International Tables Vol C Tables 4.2.6.8 and 6.1.1.4'

loop_
_geom_angle_atom_site_label_1
_geom_angle_atom_site_label_2
_geom_angle_atom_site_label_3
_geom_angle
C2 C1 C6 120.49(15)
C2 C1 H1 119.8
C6 C1 H1 119.8
C1 C2 C3 120.38(16)
C1 C2 H2 119.8
C3 C2 H2 119.8
C4 C3 C2 120.66(16)
C4 C3 H3 119.7
C2 C3 H3 119.7
C3 C4 C5 120.61(16)
C3 C4 H4 119.7
C5 C4 H4 119.7
N2 C5 C4 119.40(13)
N2 C5 C6 121.87(13)
C4 C5 C6 118.71(14)
N1 C6 C1 119.36(13)
N1 C6 C5 121.47(13)
C1 C6 C5 119.14(14)
N1 C7 C8 123.72(13)
N1 C7 C11 125.80(12)
C8 C7 C11 110.45(12)
N2 C8 C7 123.33(13)
N2 C8 C9 128.60(12)
C7 C8 C9 108.02(12)
C15 C9 C10 121.37(14)
C15 C9 C8 129.24(14)
C10 C9 C8 109.37(12)
C12 C10 C9 119.54(13)
C12 C10 C11 129.59(13)
C9 C10 C11 110.67(12)
N3 C11 C7 108.92(12)
N3 C11 C10 114.60(12)
C7 C11 C10 101.34(11)
N3 C11 C16 100.40(10)
C7 C11 C16 113.68(11)
C10 C11 C16 118.13(12)
C10 C12 C13 118.70(15)
C10 C12 H12 120.6
C13 C12 H12 120.6
C14 C13 C12 121.21(15)
C14 C13 H13 119.4
C12 C13 H13 119.4
C15 C14 C13 120.64(15)
C15 C14 H14 119.7
C13 C14 H14 119.7
C14 C15 C9 118.53(15)
C14 C15 H15 120.7
C9 C15 H15 120.7
C30 C16 C17 112.41(12)
C30 C16 C11 115.39(11)
C17 C16 C11 104.26(11)
C30 C16 H16 108.2
C17 C16 H16 108.2
C11 C16 H16 108.2
C20 C17 C18 115.40(12)
C20 C17 C16 111.96(11)
C18 C17 C16 104.99(11)
C20 C17 H17 108.1
C18 C17 H17 108.1
C16 C17 H17 108.1
N3 C18 C17 105.08(11)
N3 C18 H18A 110.7
C17 C18 H18A 110.7
N3 C18 H18B 110.7
C17 C18 H18B 110.7
H18A C18 H18B 108.8
N3 C19 H19A 109.5
N3 C19 H19B 109.5
H19A C19 H19B 109.5
N3 C19 H19C 109.5
H19A C19 H19C 109.5
H19B C19 H19C 109.5
C21 C20 C24 107.48(13)
C21 C20 C17 126.70(14)
C24 C20 C17 125.70(13)
C21 C20 Fe1 69.88(9)
C24 C20 Fe1 69.64(8)
C17 C20 Fe1 128.88(10)
C20 C21 C22 107.87(15)
C20 C21 Fe1 69.41(9)
C22 C21 Fe1 69.38(10)
C20 C21 H21 126.1
C22 C21 H21 126.1
Fe1 C21 H21 126.7
C23 C22 C21 108.49(14)
C23 C22 Fe1 70.03(10)
C21 C22 Fe1 69.80(9)
C23 C22 H22 125.8
C21 C22 H22 125.8
Fe1 C22 H22 126.0
C22 C23 C24 107.97(15)
C22 C23 Fe1 69.78(10)
C24 C23 Fe1 69.53(9)
C22 C23 H23 126.0
C24 C23 H23 126.0
Fe1 C23 H23 126.2
C20 C24 C23 108.19(15)
C20 C24 Fe1 69.52(9)
C23 C24 Fe1 69.69(10)
C20 C24 H24 125.9
C23 C24 H24 125.9
Fe1 C24 H24 126.5
C29 C25 C26 107.95(19)
C29 C25 Fe1 70.05(12)
C26 C25 Fe1 69.63(11)
C29 C25 H25 126.0
C26 C25 H25 126.0
Fe1 C25 H25 125.9
C27 C26 C25 107.3(2)
C27 C26 Fe1 70.21(13)
C25 C26 Fe1 69.68(12)
C27 C26 H26 126.3
C25 C26 H26 126.3
Fe1 C26 H26 125.4
C28 C27 C26 108.7(2)
C28 C27 Fe1 70.20(12)
C26 C27 Fe1 69.62(12)
C28 C27 H27 125.6
C26 C27 H27 125.6
Fe1 C27 H27 126.1
C27 C28 C29 108.1(2)
C27 C28 Fe1 70.03(13)
C29 C28 Fe1 69.63(12)
C27 C28 H28 126.0
C29 C28 H28 126.0
Fe1 C28 H28 126.0
C25 C29 C28 107.9(2)
C25 C29 Fe1 69.78(12)
C28 C29 Fe1 70.08(13)
C25 C29 H29 126.0
C28 C29 H29 126.0
Fe1 C29 H29 125.7
O1 C30 C31 119.77(14)
O1 C30 C16 120.18(14)
C31 C30 C16 120.04(13)
C36 C31 C32 118.61(15)
C36 C31 C30 123.70(14)
C32 C31 C30 117.66(15)
C33 C32 C31 120.51(18)
C33 C32 H32 119.7
C31 C32 H32 119.7
C34 C33 C32 120.18(18)
C34 C33 H33 119.9
C32 C33 H33 119.9
C33 C34 C35 120.27(17)
C33 C34 H34 119.9
C35 C34 H34 119.9
C34 C35 C36 119.95(18)
C34 C35 H35 120.0
C36 C35 H35 120.0
C31 C36 C35 120.48(16)
C31 C36 H36 119.8
C35 C36 H36 119.8
C7 N1 C6 114.88(12)
C8 N2 C5 114.69(12)
C19 N3 C18 113.81(13)
C19 N3 C11 116.15(12)
C18 N3 C11 107.73(12)
C25 Fe1 C26 40.69(9)
C25 Fe1 C29 40.17(10)
C26 Fe1 C29 67.93(11)
C25 Fe1 C20 107.37(7)
C26 Fe1 C20 123.10(9)
C29 Fe1 C20 122.47(8)
C25 Fe1 C22 157.98(10)
C26 Fe1 C22 122.02(9)
C29 Fe1 C22 160.21(10)
C20 Fe1 C22 68.65(6)
C25 Fe1 C27 67.58(8)
C26 Fe1 C27 40.17(10)
C29 Fe1 C27 67.37(10)
C20 Fe1 C27 159.57(10)
C22 Fe1 C27 108.15(8)
C25 Fe1 C28 67.55(10)
C26 Fe1 C28 67.55(11)
C29 Fe1 C28 40.28(10)
C20 Fe1 C28 158.62(10)
C22 Fe1 C28 123.98(8)
C27 Fe1 C28 39.77(11)
C25 Fe1 C23 160.48(9)
C26 Fe1 C23 157.49(9)
C29 Fe1 C23 124.55(10)
C20 Fe1 C23 68.77(6)
C22 Fe1 C23 40.19(8)
C27 Fe1 C23 122.67(8)
C28 Fe1 C23 108.65(9)
C25 Fe1 C24 123.92(8)
C26 Fe1 C24 160.03(8)
C29 Fe1 C24 108.51(9)
C20 Fe1 C24 40.84(6)
C22 Fe1 C24 68.12(7)
C27 Fe1 C24 158.44(9)
C28 Fe1 C24 123.35(10)
C23 Fe1 C24 40.78(6)
C25 Fe1 C21 122.09(9)
C26 Fe1 C21 107.18(9)
C29 Fe1 C21 157.89(9)
C20 Fe1 C21 40.71(6)
C22 Fe1 C21 40.82(7)
C27 Fe1 C21 123.73(10)
C28 Fe1 C21 159.79(9)
C23 Fe1 C21 68.28(8)
C24 Fe1 C21 68.29(7)

loop_
_geom_bond_atom_site_label_1
_geom_bond_atom_site_label_2
_geom_bond_distance
C1 C2 1.368(2)
C1 C6 1.405(2)
C1 H1 0.9300
C2 C3 1.395(3)
C2 H2 0.9300
C3 C4 1.362(3)
C3 H3 0.9300
C4 C5 1.410(2)
C4 H4 0.9300
C5 N2 1.3727(19)
C5 C6 1.419(2)
C6 N1 1.3777(19)
C7 N1 1.2975(18)
C7 C8 1.4241(18)
C7 C11 1.5244(19)
C8 N2 1.3081(18)
C8 C9 1.459(2)
C9 C15 1.3839(19)
C9 C10 1.397(2)
C10 C12 1.389(2)
C10 C11 1.5306(19)
C11 N3 1.4724(18)
C11 C16 1.5531(18)
C12 C13 1.388(2)
C12 H12 0.9300
C13 C14 1.379(3)
C13 H13 0.9300
C14 C15 1.380(2)
C14 H14 0.9300
C15 H15 0.9300
C16 C30 1.523(2)
C16 C17 1.5428(19)
C16 H16 0.9800
C17 C20 1.5031(19)
C17 C18 1.537(2)
C17 H17 0.9800
C18 N3 1.458(2)
C18 H18A 0.9700
C18 H18B 0.9700
C19 N3 1.455(2)
C19 H19A 0.9600
C19 H19B 0.9600
C19 H19C 0.9600
C20 C21 1.421(2)
C20 C24 1.424(2)
C20 Fe1 2.0393(14)
C21 C22 1.425(2)
C21 Fe1 2.0454(17)
C21 H21 0.9300
C22 C23 1.403(3)
C22 Fe1 2.0398(17)
C22 H22 0.9300
C23 C24 1.423(2)
C23 Fe1 2.0430(17)
C23 H23 0.9300
C24 Fe1 2.0409(16)
C24 H24 0.9300
C25 C29 1.397(4)
C25 C26 1.413(3)
C25 Fe1 2.0320(19)
C25 H25 0.9300
C26 C27 1.398(3)
C26 Fe1 2.031(2)
C26 H26 0.9300
C27 C28 1.388(4)
C27 Fe1 2.039(2)
C27 H27 0.9300
C28 C29 1.404(3)
C28 Fe1 2.041(2)
C28 H28 0.9300
C29 Fe1 2.035(2)
C29 H29 0.9300
C30 O1 1.2141(19)
C30 C31 1.498(2)
C31 C36 1.390(2)
C31 C32 1.397(2)
C32 C33 1.383(3)
C32 H32 0.9300
C33 C34 1.376(3)
C33 H33 0.9300
C34 C35 1.377(3)
C34 H34 0.9300
C35 C36 1.391(2)
C35 H35 0.9300
C36 H36 0.9300

loop_
_geom_hbond_atom_site_label_D
_geom_hbond_atom_site_label_H
_geom_hbond_atom_site_label_A
_geom_hbond_site_symmetry_A
_geom_hbond_distance_DH
_geom_hbond_distance_HA
_geom_hbond_distance_DA
_geom_hbond_angle_DHA
C25 H25 N3 1_555 0.93 2.55 3.351(2) 144
C35 H35 Cg3 2_756 0.93 2.83 3.616(2) 143

loop_
_geom_torsion_atom_site_label_1
_geom_torsion_atom_site_label_2
_geom_torsion_atom_site_label_3
_geom_torsion_atom_site_label_4
_geom_torsion
C6 C1 C2 C3 0.1(3)
C1 C2 C3 C4 -0.5(3)
C2 C3 C4 C5 0.1(3)
C3 C4 C5 N2 179.13(16)
C3 C4 C5 C6 0.6(3)
C2 C1 C6 N1 -177.54(15)
C2 C1 C6 C5 0.6(2)
N2 C5 C6 N1 -1.4(2)
C4 C5 C6 N1 177.16(14)
N2 C5 C6 C1 -179.44(14)
C4 C5 C6 C1 -0.9(2)
N1 C7 C8 N2 -2.5(2)
C11 C7 C8 N2 175.52(13)
N1 C7 C8 C9 179.88(13)
C11 C7 C8 C9 -2.13(16)
N2 C8 C9 C15 0.7(3)
C7 C8 C9 C15 178.24(15)
N2 C8 C9 C10 -177.84(15)
C7 C8 C9 C10 -0.34(16)
C15 C9 C10 C12 -0.7(2)
C8 C9 C10 C12 178.05(14)
C15 C9 C10 C11 -176.03(14)
C8 C9 C10 C11 2.67(17)
N1 C7 C11 N3 60.24(18)
C8 C7 C11 N3 -117.69(12)
N1 C7 C11 C10 -178.59(14)
C8 C7 C11 C10 3.48(15)
N1 C7 C11 C16 -50.78(19)
C8 C7 C11 C16 131.29(12)
C12 C10 C11 N3 -61.4(2)
C9 C10 C11 N3 113.40(14)
C12 C10 C11 C7 -178.49(15)
C9 C10 C11 C7 -3.70(15)
C12 C10 C11 C16 56.6(2)
C9 C10 C11 C16 -128.57(13)
C9 C10 C12 C13 -0.4(2)
C11 C10 C12 C13 174.02(15)
C10 C12 C13 C14 1.0(3)
C12 C13 C14 C15 -0.6(3)
C13 C14 C15 C9 -0.5(3)
C10 C9 C15 C14 1.1(2)
C8 C9 C15 C14 -177.37(15)
N3 C11 C16 C30 159.56(12)
C7 C11 C16 C30 -84.31(15)
C10 C11 C16 C30 34.24(17)
N3 C11 C16 C17 35.78(13)
C7 C11 C16 C17 151.92(11)
C10 C11 C16 C17 -89.54(14)
C30 C16 C17 C20 90.90(14)
C11 C16 C17 C20 -143.42(12)
C30 C16 C17 C18 -143.18(12)
C11 C16 C17 C18 -17.50(14)
C20 C17 C18 N3 115.98(13)
C16 C17 C18 N3 -7.78(15)
C18 C17 C20 C21 40.0(2)
C16 C17 C20 C21 160.02(14)
C18 C17 C20 C24 -144.52(15)
C16 C17 C20 C24 -24.5(2)
C18 C17 C20 Fe1 -52.85(18)
C16 C17 C20 Fe1 67.16(17)
C24 C20 C21 C22 0.84(18)
C17 C20 C21 C22 176.98(14)
Fe1 C20 C21 C22 -58.91(12)
C24 C20 C21 Fe1 59.75(10)
C17 C20 C21 Fe1 -124.11(15)
C20 C21 C22 C23 -0.6(2)
Fe1 C21 C22 C23 -59.55(13)
C20 C21 C22 Fe1 58.93(11)
C21 C22 C23 C24 0.2(2)
Fe1 C22 C23 C24 -59.26(12)
C21 C22 C23 Fe1 59.41(12)
C21 C20 C24 C23 -0.75(18)
C17 C20 C24 C23 -176.94(14)
Fe1 C20 C24 C23 59.15(11)
C21 C20 C24 Fe1 -59.90(11)
C17 C20 C24 Fe1 123.91(14)
C22 C23 C24 C20 0.37(19)
Fe1 C23 C24 C20 -59.04(11)
C22 C23 C24 Fe1 59.41(12)
C29 C25 C26 C27 0.6(2)
Fe1 C25 C26 C27 60.41(14)
C29 C25 C26 Fe1 -59.81(14)
C25 C26 C27 C28 -0.6(2)
Fe1 C26 C27 C28 59.50(16)
C25 C26 C27 Fe1 -60.07(14)
C26 C27 C28 C29 0.3(2)
Fe1 C27 C28 C29 59.46(15)
C26 C27 C28 Fe1 -59.15(15)
C26 C25 C29 C28 -0.4(2)
Fe1 C25 C29 C28 -59.96(15)
C26 C25 C29 Fe1 59.55(14)
C27 C28 C29 C25 0.1(2)
Fe1 C28 C29 C25 59.77(15)
C27 C28 C29 Fe1 -59.71(16)
C17 C16 C30 O1 31.91(18)
C11 C16 C30 O1 -87.47(17)
C17 C16 C30 C31 -146.91(12)
C11 C16 C30 C31 93.71(15)
O1 C30 C31 C36 -175.78(15)
C16 C30 C31 C36 3.0(2)
O1 C30 C31 C32 2.3(2)
C16 C30 C31 C32 -178.92(13)
C36 C31 C32 C33 0.2(3)
C30 C31 C32 C33 -177.96(17)
C31 C32 C33 C34 -0.3(3)
C32 C33 C34 C35 0.4(3)
C33 C34 C35 C36 -0.3(3)
C32 C31 C36 C35 -0.1(2)
C30 C31 C36 C35 177.97(14)
C34 C35 C36 C31 0.1(3)
C8 C7 N1 C6 1.1(2)
C11 C7 N1 C6 -176.57(13)
C1 C6 N1 C7 178.75(13)
C5 C6 N1 C7 0.7(2)
C7 C8 N2 C5 1.7(2)
C9 C8 N2 C5 178.80(14)
C4 C5 N2 C8 -178.38(15)
C6 C5 N2 C8 0.1(2)
C17 C18 N3 C19 162.64(13)
C17 C18 N3 C11 32.35(15)
C7 C11 N3 C19 68.72(17)
C10 C11 N3 C19 -43.96(18)
C16 C11 N3 C19 -171.64(14)
C7 C11 N3 C18 -162.30(11)
C10 C11 N3 C18 85.02(14)
C16 C11 N3 C18 -42.66(14)
C29 C25 Fe1 C26 118.98(19)
C26 C25 Fe1 C29 -118.98(19)
C29 C25 Fe1 C20 -120.09(13)
C26 C25 Fe1 C20 120.93(14)
C29 C25 Fe1 C22 164.03(18)
C26 C25 Fe1 C22 45.1(3)
C29 C25 Fe1 C27 80.98(15)
C26 C25 Fe1 C27 -37.99(15)
C29 C25 Fe1 C28 37.80(14)
C26 C25 Fe1 C28 -81.18(16)
C29 C25 Fe1 C23 -44.7(3)
C26 C25 Fe1 C23 -163.7(2)
C29 C25 Fe1 C24 -78.24(14)
C26 C25 Fe1 C24 162.78(13)
C29 C25 Fe1 C21 -162.25(12)
C26 C25 Fe1 C21 78.77(15)
C27 C26 Fe1 C25 -118.1(2)
C27 C26 Fe1 C29 -80.59(16)
C25 C26 Fe1 C29 37.51(13)
C27 C26 Fe1 C20 164.13(13)
C25 C26 Fe1 C20 -77.78(15)
C27 C26 Fe1 C22 80.15(17)
C25 C26 Fe1 C22 -161.76(12)
C25 C26 Fe1 C27 118.1(2)
C27 C26 Fe1 C28 -36.90(15)
C25 C26 Fe1 C28 81.19(15)
C27 C26 Fe1 C23 47.7(3)
C25 C26 Fe1 C23 165.8(2)
C27 C26 Fe1 C24 -164.1(2)
C25 C26 Fe1 C24 -46.0(3)
C27 C26 Fe1 C21 122.34(15)
C25 C26 Fe1 C21 -119.57(13)
C28 C29 Fe1 C25 118.8(2)
C25 C29 Fe1 C26 -37.98(13)
C28 C29 Fe1 C26 80.85(17)
C25 C29 Fe1 C20 78.16(14)
C28 C29 Fe1 C20 -163.01(15)
C25 C29 Fe1 C22 -162.3(2)
C28 C29 Fe1 C22 -43.4(3)
C25 C29 Fe1 C27 -81.57(15)
C28 C29 Fe1 C27 37.26(16)
C25 C29 Fe1 C28 -118.8(2)
C25 C29 Fe1 C23 163.40(11)
C28 C29 Fe1 C23 -77.77(18)
C25 C29 Fe1 C24 121.06(12)
C28 C29 Fe1 C24 -120.12(16)
C25 C29 Fe1 C21 43.3(3)
C28 C29 Fe1 C21 162.2(2)
C21 C20 Fe1 C25 -119.34(12)
C24 C20 Fe1 C25 122.16(11)
C17 C20 Fe1 C25 2.14(16)
C21 C20 Fe1 C26 -77.46(13)
C24 C20 Fe1 C26 164.04(11)
C17 C20 Fe1 C26 44.02(17)
C21 C20 Fe1 C29 -160.75(12)
C24 C20 Fe1 C29 80.75(13)
C17 C20 Fe1 C29 -39.27(18)
C21 C20 Fe1 C22 37.68(10)
C24 C20 Fe1 C22 -80.82(10)
C17 C20 Fe1 C22 159.16(16)
C21 C20 Fe1 C27 -47.1(2)
C24 C20 Fe1 C27 -165.6(2)
C17 C20 Fe1 C27 74.4(3)
C21 C20 Fe1 C28 168.0(2)
C24 C20 Fe1 C28 49.5(2)
C17 C20 Fe1 C28 -70.5(3)
C21 C20 Fe1 C23 80.96(11)
C24 C20 Fe1 C23 -37.54(10)
C17 C20 Fe1 C23 -157.56(16)
C21 C20 Fe1 C24 118.50(13)
C17 C20 Fe1 C24 -120.02(17)
C24 C20 Fe1 C21 -118.50(13)
C17 C20 Fe1 C21 121.48(18)
C23 C22 Fe1 C25 165.56(18)
C21 C22 Fe1 C25 46.0(2)
C23 C22 Fe1 C26 -161.47(12)
C21 C22 Fe1 C26 78.98(13)
C23 C22 Fe1 C29 -46.0(3)
C21 C22 Fe1 C29 -165.6(2)
C23 C22 Fe1 C20 81.97(10)
C21 C22 Fe1 C20 -37.58(10)
C23 C22 Fe1 C27 -119.49(13)
C21 C22 Fe1 C27 120.96(13)
C23 C22 Fe1 C28 -78.46(15)
C21 C22 Fe1 C28 161.99(13)
C21 C22 Fe1 C23 -119.55(14)
C23 C22 Fe1 C24 37.89(9)
C21 C22 Fe1 C24 -81.66(11)
C23 C22 Fe1 C21 119.55(14)
C28 C27 Fe1 C25 -81.37(16)
C26 C27 Fe1 C25 38.47(15)
C28 C27 Fe1 C26 -119.8(2)
C28 C27 Fe1 C29 -37.72(15)
C26 C27 Fe1 C29 82.12(16)
C28 C27 Fe1 C20 -160.86(19)
C26 C27 Fe1 C20 -41.0(3)
C28 C27 Fe1 C22 121.69(14)
C26 C27 Fe1 C22 -118.47(15)
C26 C27 Fe1 C28 119.8(2)
C28 C27 Fe1 C23 79.83(16)
C26 C27 Fe1 C23 -160.33(14)
C28 C27 Fe1 C24 45.4(3)
C26 C27 Fe1 C24 165.26(19)
C28 C27 Fe1 C21 164.07(13)
C26 C27 Fe1 C21 -76.09(16)
C27 C28 Fe1 C25 81.45(15)
C29 C28 Fe1 C25 -37.69(15)
C27 C28 Fe1 C26 37.26(14)
C29 C28 Fe1 C26 -81.88(17)
C27 C28 Fe1 C29 119.1(2)
C27 C28 Fe1 C20 161.70(18)
C29 C28 Fe1 C20 42.6(3)
C27 C28 Fe1 C22 -77.16(16)
C29 C28 Fe1 C22 163.70(15)
C29 C28 Fe1 C27 -119.1(2)
C27 C28 Fe1 C23 -119.02(14)
C29 C28 Fe1 C23 121.84(16)
C27 C28 Fe1 C24 -161.74(12)
C29 C28 Fe1 C24 79.11(17)
C27 C28 Fe1 C21 -41.4(3)
C29 C28 Fe1 C21 -160.5(2)
C22 C23 Fe1 C25 -163.8(2)
C24 C23 Fe1 C25 -44.5(3)
C22 C23 Fe1 C26 44.8(3)
C24 C23 Fe1 C26 164.0(2)
C22 C23 Fe1 C29 162.79(11)
C24 C23 Fe1 C29 -77.98(13)
C22 C23 Fe1 C20 -81.63(10)
C24 C23 Fe1 C20 37.60(10)
C24 C23 Fe1 C22 119.23(15)
C22 C23 Fe1 C27 79.31(14)
C24 C23 Fe1 C27 -161.46(13)
C22 C23 Fe1 C28 120.96(13)
C24 C23 Fe1 C28 -119.81(13)
C22 C23 Fe1 C24 -119.23(15)
C22 C23 Fe1 C21 -37.74(10)
C24 C23 Fe1 C21 81.49(11)
C20 C24 Fe1 C25 -76.82(13)
C23 C24 Fe1 C25 163.60(13)
C20 C24 Fe1 C26 -42.4(3)
C23 C24 Fe1 C26 -162.0(2)
C20 C24 Fe1 C29 -118.58(11)
C23 C24 Fe1 C29 121.84(13)
C23 C24 Fe1 C20 -119.58(14)
C20 C24 Fe1 C22 82.22(10)
C23 C24 Fe1 C22 -37.36(11)
C20 C24 Fe1 C27 166.3(2)
C23 C24 Fe1 C27 46.7(3)
C20 C24 Fe1 C28 -160.61(11)
C23 C24 Fe1 C28 79.81(14)
C20 C24 Fe1 C23 119.58(14)
C20 C24 Fe1 C21 38.10(8)
C23 C24 Fe1 C21 -81.48(11)
C20 C21 Fe1 C25 79.13(12)
C22 C21 Fe1 C25 -161.43(12)
C20 C21 Fe1 C26 121.14(11)
C22 C21 Fe1 C26 -119.42(12)
C20 C21 Fe1 C29 47.6(3)
C22 C21 Fe1 C29 167.1(2)
C22 C21 Fe1 C20 119.44(15)
C20 C21 Fe1 C22 -119.44(15)
C20 C21 Fe1 C27 162.09(11)
C22 C21 Fe1 C27 -78.47(14)
C20 C21 Fe1 C28 -167.4(2)
C22 C21 Fe1 C28 -47.9(3)
C20 C21 Fe1 C23 -82.26(10)
C22 C21 Fe1 C23 37.18(11)
C20 C21 Fe1 C24 -38.22(9)
C22 C21 Fe1 C24 81.23(11)
